data_1553930
loop_
_publ_author_name
'Filatov, A. S.'
'Knyazev, N. A.'
'Ryazantsev, M. N.'
'Suslonov, V. V.'
'Larina, A. G.'
'Molchanov, A. P.'
'Kostikov, R. R.'
'Boitsov, V. M.'
'Stepakov, A. V.'

_publ_section_title
;
 A highly diastereoselective one-pot three-component 1,3-dipolar
 cycloaddition of cyclopropenes with azomethine ylides generated from
 11H-indeno[1,2-b]-quinoxalin-11-ones
;
_journal_issue 4
_journal_name_full 'Organic Chemistry Frontiers'
_journal_page_first 595
_journal_paper_doi 10.1039/C7QO00888K
_journal_volume 5
_journal_year 2018
_chemical_formula_moiety 'C39 H29 N3 O2'
_chemical_formula_sum 'C39 H29 N3 O2'
_chemical_formula_weight 571.65
_space_group_crystal_system monoclinic
_space_group_IT_number 14
_space_group_name_Hall '-P 2yn'
_space_group_name_H-M_alt 'P 1 21/n 1'
_atom_sites_solution_hydrogens mixed
_atom_sites_solution_primary iterative
_audit_creation_date 2017-10-28
_audit_creation_method
;
Olex2 1.2
(compiled 2017.08.10 svn.r3458 for OlexSys, GUI svn.r5381)
;
_audit_update_record
;
2017-10-28 deposited with the CCDC.
2017-11-01 downloaded from the CCDC.
;
_cell_angle_alpha 90
_cell_angle_beta 96.753(3)
_cell_angle_gamma 90
_cell_formula_units_Z 4
_cell_length_a 9.8591(3)
_cell_length_b 17.6789(6)
_cell_length_c 16.9614(6)
_cell_measurement_reflns_used 3806
_cell_measurement_temperature 100(2)
_cell_measurement_theta_max 30.3440
_cell_measurement_theta_min 2.7650
_cell_volume 2935.83(17)
_computing_cell_refinement
;
CrysAlisPro, Agilent Technologies,
Version 1.171.36.32 (release 02-08-2013 CrysAlis171 .NET)
(compiled Aug  2 2013,16:46:58)
;
_computing_data_collection
;
CrysAlisPro, Agilent Technologies,
Version 1.171.36.32 (release 02-08-2013 CrysAlis171 .NET)
(compiled Aug  2 2013,16:46:58)
;
_computing_data_reduction
;
CrysAlisPro, Agilent Technologies,
Version 1.171.36.32 (release 02-08-2013 CrysAlis171 .NET)
(compiled Aug  2 2013,16:46:58)
;
_computing_molecular_graphics 'Olex2 (Dolomanov et al., 2009)'
_computing_publication_material 'Olex2 (Dolomanov et al., 2009)'
_computing_structure_refinement 'ShelXL (Sheldrick, 2015)'
_computing_structure_solution
;
Superflip (Palatinus & Chapuis, 2007;Palatinus & van der Lee, 2008;
Palatinus et al., 2012)
;
_diffrn_ambient_temperature 100(2)
_diffrn_detector_area_resol_mean 16.2096
_diffrn_measured_fraction_theta_full 0.998
_diffrn_measured_fraction_theta_max 0.996
_diffrn_measurement_details
;
#__ type_ start__ end____ width___ exp.time_
  1 omega  -75.00   -1.00   1.0000   25.0000
omega____ theta____ kappa____ phi______ frames
    -      -22.4241  -57.0000   90.0000 74

#__ type_ start__ end____ width___ exp.time_
  2 omega  -16.00   60.00   1.0000   25.0000
omega____ theta____ kappa____ phi______ frames
    -       23.3616  -99.0000   60.0000 76

#__ type_ start__ end____ width___ exp.time_
  3 omega    0.00   48.00   1.0000   25.0000
omega____ theta____ kappa____ phi______ frames
    -       23.3616  -38.0000  -90.0000 48

#__ type_ start__ end____ width___ exp.time_
  4 omega   34.00   84.00   1.0000   25.0000
omega____ theta____ kappa____ phi______ frames
    -       23.3616 -178.0000  -60.0000 50
;
_diffrn_measurement_device_type 'Xcalibur, Eos'
_diffrn_measurement_method '\w scans'
_diffrn_orient_matrix_UB_11 -0.0480568000
_diffrn_orient_matrix_UB_12 0.0162611000
_diffrn_orient_matrix_UB_13 0.0230546000
_diffrn_orient_matrix_UB_21 -0.0370871000
_diffrn_orient_matrix_UB_22 0.0147833000
_diffrn_orient_matrix_UB_23 -0.0349729000
_diffrn_orient_matrix_UB_31 -0.0395605000
_diffrn_orient_matrix_UB_32 -0.0335662000
_diffrn_orient_matrix_UB_33 -0.0042432000
_diffrn_radiation_monochromator graphite
_diffrn_radiation_type MoK\a
_diffrn_radiation_wavelength 0.71073
_diffrn_reflns_av_R_equivalents 0.0246
_diffrn_reflns_av_unetI/netI 0.0400
_diffrn_reflns_Laue_measured_fraction_full 0.998
_diffrn_reflns_Laue_measured_fraction_max 0.996
_diffrn_reflns_limit_h_max 11
_diffrn_reflns_limit_h_min -12
_diffrn_reflns_limit_k_max 21
_diffrn_reflns_limit_k_min -22
_diffrn_reflns_limit_l_max 22
_diffrn_reflns_limit_l_min -16
_diffrn_reflns_number 14357
_diffrn_reflns_point_group_measured_fraction_full 0.998
_diffrn_reflns_point_group_measured_fraction_max 0.996
_diffrn_reflns_theta_full 25.242
_diffrn_reflns_theta_max 27.500
_diffrn_reflns_theta_min 2.777
_diffrn_source 'Enhance (Mo) X-ray Source'
_exptl_absorpt_coefficient_mu 0.080
_exptl_absorpt_correction_T_max 1.00000
_exptl_absorpt_correction_T_min 0.98541
_exptl_absorpt_correction_type multi-scan
_exptl_absorpt_process_details
;
CrysAlisPro, Agilent Technologies,
Version 1.171.36.32 (release 02-08-2013 CrysAlis171 .NET)
(compiled Aug  2 2013,16:46:58)
Empirical absorption correction using spherical harmonics,
 implemented in SCALE3 ABSPACK scaling algorithm.
;
_exptl_crystal_colour 'clear colourless'
_exptl_crystal_colour_lustre clear
_exptl_crystal_colour_primary colourless
_exptl_crystal_density_diffrn 1.293
_exptl_crystal_description prism
_exptl_crystal_F_000 1200
_exptl_crystal_size_max 0.2
_exptl_crystal_size_mid 0.2
_exptl_crystal_size_min 0.2
_refine_diff_density_max 0.292
_refine_diff_density_min -0.228
_refine_diff_density_rms 0.043
_refine_ls_extinction_method none
_refine_ls_goodness_of_fit_ref 1.021
_refine_ls_hydrogen_treatment constr
_refine_ls_matrix_type full
_refine_ls_number_parameters 438
_refine_ls_number_reflns 6716
_refine_ls_number_restraints 0
_refine_ls_restrained_S_all 1.021
_refine_ls_R_factor_all 0.0712
_refine_ls_R_factor_gt 0.0520
_refine_ls_shift/su_max 0.000
_refine_ls_shift/su_mean 0.000
_refine_ls_structure_factor_coef Fsqd
_refine_ls_weighting_details 'w=1/[\s^2^(Fo^2^)+(0.0467P)^2^+1.5519P] where P=(Fo^2^+2Fc^2^)/3'
_refine_ls_weighting_scheme calc
_refine_ls_wR_factor_gt 0.1152
_refine_ls_wR_factor_ref 0.1249
_reflns_Friedel_coverage 0.000
_reflns_number_gt 5168
_reflns_number_total 6716
_reflns_threshold_expression 'I > 2\s(I)'
_cod_data_source_file c7qo00888k2.cif
_cod_data_source_block step-66
_cod_database_code 1553930
_shelx_shelxl_version_number 2014/7
_chemical_oxdiff_formula 'C39 H29 N3 O2'
_shelx_space_group_comment
;
The symmetry employed for this shelxl refinement is uniquely defined
by the following loop, which should always be used as a source of
symmetry information in preference to the above space-group names.
They are only intended as comments.
;
_reflns_odcompleteness_completeness 99.51
_reflns_odcompleteness_iscentric 1
_reflns_odcompleteness_theta 28.51
_olex2_refinement_description
;
1. Fixed Uiso
 At 1.2 times of:
  All C(H) groups, All N(H) groups
 At 1.5 times of:
  All C(H,H,H) groups
2. Uiso/Uaniso restraints and constraints
Uanis(C44A) = Uanis(C44)
3. Others
 Sof(C42A)=Sof(H42A)=Sof(C43A)=Sof(H43A)=Sof(C44A)=Sof(H44A)=Sof(C45A)=
 Sof(H45A)=Sof(C46A)=Sof(H46A)=1-FVAR(1)
 Sof(C42)=Sof(H42)=Sof(C43)=Sof(H43)=Sof(C44)=Sof(H44)=Sof(C45)=Sof(H45)=
 Sof(C46)=Sof(H46)=FVAR(1)
4.a Riding coordinates:
 N3(H3)
4.b Ternary CH refined with riding coordinates:
 C4(H4), C6(H6)
4.c Aromatic/amide H refined with riding coordinates:
 C12(H12), C13(H13), C14(H14), C15(H15), C16(H16), C42(H42), C43(H43),
 C44(H44), C45(H45), C46(H46), C52(H52), C53(H53), C54(H54), C55(H55), C56(H56),
  C1'(H1'), C2'(H2'), C3'(H3'), C4'(H4'), C9'(H9'), C10'(H10'), C11'(H11'),
 C12'(H12'), C42A(H42A), C43A(H43A), C44A(H44A), C45A(H45A), C46A(H46A)
4.d Idealised Me refined as rotating group:
 C62(H62A,H62B,H62C)
;
_olex2_submission_special_instructions 'No special instructions were received'

loop_
_space_group_symop_operation_xyz
'x, y, z'
'-x+1/2, y+1/2, -z+1/2'
'-x, -y, -z'
'x-1/2, -y-1/2, z-1/2'

loop_
_atom_site_label
_atom_site_type_symbol
_atom_site_fract_x
_atom_site_fract_y
_atom_site_fract_z
_atom_site_U_iso_or_equiv
_atom_site_adp_type
_atom_site_occupancy
_atom_site_site_symmetry_order
_atom_site_calc_flag
_atom_site_refinement_flags_posn
_atom_site_refinement_flags_occupancy
_atom_site_disorder_assembly
_atom_site_disorder_group
O1 O 0.68095(13) 0.45425(7) 0.10206(7) 0.0313(3) Uani 1 1 d . . . .
O2 O 0.73212(13) 0.57821(7) 0.09713(7) 0.0304(3) Uani 1 1 d . . . .
N3 N 1.02913(14) 0.52747(8) 0.32709(8) 0.0229(3) Uani 1 1 d . . . .
H3 H 1.0860 0.5401 0.3673 0.028 Uiso 1 1 d R . . .
C1 C 0.85051(16) 0.45170(9) 0.26588(9) 0.0212(3) Uani 1 1 d . . . .
C2 C 0.91202(16) 0.48517(9) 0.34755(9) 0.0215(3) Uani 1 1 d . . . .
C4 C 1.08933(18) 0.48722(11) 0.26659(10) 0.0294(4) Uani 1 1 d . . . .
H4 H 1.1407 0.4446 0.2921 0.035 Uiso 1 1 calc R . . .
C5 C 0.96461(17) 0.45423(9) 0.21338(9) 0.0226(3) Uani 1 1 d . . . .
C6 C 0.84647(17) 0.51104(9) 0.20054(9) 0.0233(3) Uani 1 1 d . . . .
H6 H 0.8701 0.5622 0.2196 0.028 Uiso 1 1 calc R . . .
C11 C 0.74251(17) 0.39268(9) 0.27212(9) 0.0232(3) Uani 1 1 d . . . .
C12 C 0.77671(19) 0.31670(10) 0.28430(10) 0.0288(4) Uani 1 1 d . . . .
H12 H 0.8649 0.3006 0.2788 0.035 Uiso 1 1 calc R . . .
C13 C 0.6807(2) 0.26469(11) 0.30460(11) 0.0369(5) Uani 1 1 d . . . .
H13 H 0.7048 0.2142 0.3126 0.044 Uiso 1 1 calc R . . .
C14 C 0.5500(2) 0.28809(12) 0.31289(11) 0.0397(5) Uani 1 1 d . . . .
H14 H 0.4859 0.2536 0.3271 0.048 Uiso 1 1 calc R . . .
C15 C 0.5142(2) 0.36318(12) 0.29999(11) 0.0385(5) Uani 1 1 d . . . .
H15 H 0.4255 0.3788 0.3049 0.046 Uiso 1 1 calc R . . .
C16 C 0.60972(18) 0.41537(11) 0.27972(10) 0.0286(4) Uani 1 1 d . . . .
H16 H 0.5846 0.4657 0.2712 0.034 Uiso 1 1 calc R . . .
C41 C 1.18835(16) 0.53531(10) 0.22734(9) 0.0239(3) Uani 1 1 d . . . .
C42 C 1.1828(2) 0.61272(12) 0.22998(13) 0.0295(5) Uani 0.811(3) 1 d . P A 1
H42 H 1.1137 0.6364 0.2538 0.035 Uiso 0.811(3) 1 calc R P A 1
C43 C 1.2798(3) 0.65619(14) 0.19724(14) 0.0362(6) Uani 0.811(3) 1 d . P A 1
H43 H 1.2755 0.7086 0.2002 0.043 Uiso 0.811(3) 1 calc R P A 1
C44 C 1.3823(4) 0.6228(2) 0.1605(2) 0.0344(7) Uani 0.811(3) 1 d . P A 1
H44 H 1.4465 0.6520 0.1383 0.041 Uiso 0.811(3) 1 calc R P A 1
C45 C 1.3872(2) 0.54292(15) 0.15750(16) 0.0341(6) Uani 0.811(3) 1 d . P A 1
H45 H 1.4558 0.5191 0.1336 0.041 Uiso 0.811(3) 1 calc R P A 1
C46 C 1.2902(2) 0.50013(13) 0.18991(12) 0.0275(5) Uani 0.811(3) 1 d . P A 1
H46 H 1.2929 0.4476 0.1867 0.033 Uiso 0.811(3) 1 calc R P A 1
C51 C 0.99744(17) 0.39803(10) 0.15242(10) 0.0257(4) Uani 1 1 d . . . .
C52 C 1.06020(19) 0.32998(11) 0.17644(12) 0.0337(4) Uani 1 1 d . . . .
H52 H 1.0738 0.3179 0.2302 0.040 Uiso 1 1 calc R . . .
C53 C 1.1030(2) 0.27971(12) 0.12123(13) 0.0405(5) Uani 1 1 d . . . .
H53 H 1.1461 0.2348 0.1383 0.049 Uiso 1 1 calc R . . .
C54 C 1.0816(2) 0.29634(12) 0.04148(13) 0.0424(5) Uani 1 1 d . . . .
H54 H 1.1087 0.2623 0.0046 0.051 Uiso 1 1 calc R . . .
C55 C 1.0200(2) 0.36353(13) 0.01640(12) 0.0416(5) Uani 1 1 d . . . .
H55 H 1.0052 0.3748 -0.0375 0.050 Uiso 1 1 calc R . . .
C56 C 0.97983(19) 0.41452(11) 0.07162(11) 0.0315(4) Uani 1 1 d . . . .
H56 H 0.9406 0.4603 0.0543 0.038 Uiso 1 1 calc R . . .
C61 C 0.74446(17) 0.50838(9) 0.12924(10) 0.0239(3) Uani 1 1 d . . . .
C62 C 0.6465(2) 0.58441(12) 0.02219(11) 0.0399(5) Uani 1 1 d . . . .
H62A H 0.6832 0.5535 -0.0167 0.060 Uiso 1 1 calc GR . . .
H62B H 0.6436 0.6362 0.0050 0.060 Uiso 1 1 calc GR . . .
H62C H 0.5558 0.5677 0.0286 0.060 Uiso 1 1 calc GR . . .
N7' N 0.85532(14) 0.37907(8) 0.52773(8) 0.0246(3) Uani 1 1 d . . . .
N14' N 1.03657(14) 0.37007(8) 0.40634(8) 0.0237(3) Uani 1 1 d . . . .
C1' C 0.74938(18) 0.60043(10) 0.36262(11) 0.0290(4) Uani 1 1 d . . . .
H1' H 0.7751 0.6256 0.3186 0.035 Uiso 1 1 calc R . . .
C2' C 0.65076(19) 0.63068(11) 0.40523(12) 0.0360(4) Uani 1 1 d . . . .
H2' H 0.6096 0.6763 0.3891 0.043 Uiso 1 1 calc R . . .
C3' C 0.61227(19) 0.59400(11) 0.47160(12) 0.0372(5) Uani 1 1 d . . . .
H3' H 0.5446 0.6149 0.4987 0.045 Uiso 1 1 calc R . . .
C4' C 0.67375(18) 0.52660(10) 0.49788(11) 0.0304(4) Uani 1 1 d . . . .
H4' H 0.6504 0.5027 0.5432 0.037 Uiso 1 1 calc R . . .
C5' C 0.77126(16) 0.49572(10) 0.45451(10) 0.0242(3) Uani 1 1 d . . . .
C6' C 0.85445(16) 0.42744(9) 0.46896(9) 0.0212(3) Uani 1 1 d . . . .
C8' C 0.95317(17) 0.32326(9) 0.52831(9) 0.0236(3) Uani 1 1 d . . . .
C9' C 0.96647(18) 0.26983(10) 0.59043(10) 0.0282(4) Uani 1 1 d . . . .
H9' H 0.9077 0.2717 0.6294 0.034 Uiso 1 1 calc R . . .
C10' C 1.06534(19) 0.21519(10) 0.59369(10) 0.0310(4) Uani 1 1 d . . . .
H10' H 1.0727 0.1799 0.6346 0.037 Uiso 1 1 calc R . . .
C11' C 1.15560(19) 0.21202(10) 0.53579(11) 0.0327(4) Uani 1 1 d . . . .
H11' H 1.2227 0.1748 0.5389 0.039 Uiso 1 1 calc R . . .
C12' C 1.14585(18) 0.26307(10) 0.47485(11) 0.0295(4) Uani 1 1 d . . . .
H12' H 1.2066 0.2605 0.4370 0.035 Uiso 1 1 calc R . . .
C13' C 1.04427(17) 0.31962(9) 0.46906(10) 0.0244(4) Uani 1 1 d . . . .
C15' C 0.94285(16) 0.42179(9) 0.40803(9) 0.0216(3) Uani 1 1 d . . . .
C16' C 0.80907(16) 0.53189(9) 0.38694(9) 0.0226(3) Uani 1 1 d . . . .
C42A C 1.2873(12) 0.5770(7) 0.2783(7) 0.052(3) Uani 0.189(3) 1 d . P A 2
H42A H 1.2779 0.5804 0.3321 0.062 Uiso 0.189(3) 1 calc R P A 2
C43A C 1.3964(11) 0.6122(7) 0.2499(7) 0.043(3) Uani 0.189(3) 1 d . P A 2
H43A H 1.4614 0.6379 0.2841 0.052 Uiso 0.189(3) 1 calc R P A 2
C44A C 1.406(2) 0.6090(13) 0.1766(12) 0.0344(7) Uani 0.189(3) 1 d . P A 2
H44A H 1.4840 0.6305 0.1593 0.041 Uiso 0.189(3) 1 calc R P A 2
C45A C 1.3173(18) 0.5781(10) 0.1221(8) 0.076(6) Uani 0.189(3) 1 d . P A 2
H45A H 1.3295 0.5794 0.0686 0.091 Uiso 0.189(3) 1 calc R P A 2
C46A C 1.2035(14) 0.5434(9) 0.1484(7) 0.067(5) Uani 0.189(3) 1 d . P A 2
H46A H 1.1351 0.5251 0.1108 0.080 Uiso 0.189(3) 1 calc R P A 2

loop_
_atom_site_aniso_label
_atom_site_aniso_U_11
_atom_site_aniso_U_22
_atom_site_aniso_U_33
_atom_site_aniso_U_23
_atom_site_aniso_U_13
_atom_site_aniso_U_12
O1 0.0379(7) 0.0260(7) 0.0281(6) -0.0026(5) -0.0040(5) -0.0039(5)
O2 0.0361(7) 0.0261(7) 0.0272(6) 0.0085(5) -0.0032(5) -0.0031(5)
N3 0.0245(7) 0.0221(7) 0.0212(7) -0.0026(6) -0.0017(5) -0.0030(6)
C1 0.0261(8) 0.0176(8) 0.0190(8) 0.0000(6) -0.0007(6) -0.0002(6)
C2 0.0235(8) 0.0181(8) 0.0218(8) -0.0005(6) -0.0013(6) 0.0006(6)
C4 0.0287(9) 0.0339(10) 0.0252(8) -0.0042(7) 0.0016(7) -0.0067(7)
C5 0.0249(8) 0.0210(8) 0.0216(8) -0.0017(7) 0.0017(6) -0.0034(6)
C6 0.0294(9) 0.0173(8) 0.0228(8) -0.0006(6) 0.0013(6) -0.0037(6)
C11 0.0309(9) 0.0213(8) 0.0163(7) -0.0007(6) -0.0013(6) -0.0046(7)
C12 0.0359(10) 0.0240(9) 0.0251(9) -0.0005(7) -0.0026(7) -0.0026(7)
C13 0.0567(13) 0.0246(10) 0.0281(9) 0.0017(8) -0.0006(8) -0.0106(9)
C14 0.0501(12) 0.0378(11) 0.0325(10) -0.0010(9) 0.0102(9) -0.0202(10)
C15 0.0350(10) 0.0458(12) 0.0358(10) -0.0041(9) 0.0087(8) -0.0100(9)
C16 0.0316(9) 0.0287(9) 0.0254(9) -0.0015(7) 0.0024(7) -0.0035(7)
C41 0.0239(8) 0.0267(9) 0.0201(8) 0.0006(7) -0.0019(6) -0.0014(7)
C42 0.0345(12) 0.0244(11) 0.0310(12) -0.0025(9) 0.0099(9) -0.0022(9)
C43 0.0458(14) 0.0267(12) 0.0372(13) 0.0005(10) 0.0095(10) -0.0091(10)
C44 0.0338(18) 0.040(2) 0.029(2) 0.0106(13) 0.0036(13) -0.0069(14)
C45 0.0255(12) 0.0431(15) 0.0344(13) 0.0084(11) 0.0062(9) 0.0057(10)
C46 0.0263(11) 0.0258(11) 0.0300(11) 0.0050(9) 0.0019(8) 0.0036(9)
C51 0.0256(8) 0.0239(9) 0.0281(9) -0.0048(7) 0.0055(6) -0.0067(7)
C52 0.0343(10) 0.0321(10) 0.0359(10) -0.0027(8) 0.0093(8) 0.0012(8)
C53 0.0341(10) 0.0296(10) 0.0603(14) -0.0067(9) 0.0163(9) -0.0006(8)
C54 0.0420(11) 0.0401(12) 0.0493(12) -0.0211(10) 0.0227(9) -0.0143(9)
C55 0.0487(12) 0.0464(13) 0.0327(10) -0.0103(9) 0.0169(9) -0.0128(10)
C56 0.0374(10) 0.0305(10) 0.0282(9) -0.0032(8) 0.0099(7) -0.0069(8)
C61 0.0284(8) 0.0218(8) 0.0218(8) 0.0000(7) 0.0040(6) -0.0001(7)
C62 0.0411(11) 0.0457(12) 0.0308(10) 0.0154(9) -0.0041(8) -0.0028(9)
N7' 0.0289(7) 0.0238(7) 0.0205(7) -0.0025(6) 0.0005(5) -0.0004(6)
N14' 0.0262(7) 0.0205(7) 0.0239(7) -0.0005(6) 0.0007(5) 0.0019(6)
C1' 0.0311(9) 0.0232(9) 0.0317(9) -0.0006(7) -0.0010(7) 0.0018(7)
C2' 0.0315(10) 0.0246(9) 0.0511(12) 0.0000(9) 0.0016(8) 0.0076(8)
C3' 0.0277(9) 0.0324(10) 0.0530(12) -0.0061(9) 0.0106(8) 0.0050(8)
C4' 0.0285(9) 0.0286(10) 0.0347(10) -0.0039(8) 0.0063(7) -0.0018(7)
C5' 0.0226(8) 0.0228(9) 0.0260(8) -0.0046(7) -0.0013(6) -0.0009(6)
C6' 0.0217(8) 0.0214(8) 0.0195(8) -0.0042(6) -0.0018(6) -0.0014(6)
C8' 0.0267(8) 0.0210(8) 0.0217(8) -0.0037(7) -0.0030(6) -0.0011(7)
C9' 0.0355(10) 0.0273(9) 0.0209(8) -0.0006(7) -0.0009(7) -0.0029(7)
C10' 0.0408(10) 0.0237(9) 0.0262(9) 0.0041(7) -0.0057(7) -0.0025(8)
C11' 0.0354(10) 0.0212(9) 0.0397(10) 0.0011(8) -0.0029(8) 0.0057(7)
C12' 0.0295(9) 0.0254(9) 0.0336(9) 0.0006(8) 0.0034(7) 0.0037(7)
C13' 0.0275(9) 0.0210(8) 0.0236(8) -0.0002(7) -0.0020(6) -0.0009(7)
C15' 0.0234(8) 0.0215(8) 0.0189(8) -0.0025(6) -0.0024(6) -0.0017(6)
C16' 0.0225(8) 0.0207(8) 0.0233(8) -0.0050(7) -0.0030(6) -0.0001(6)
C42A 0.050(7) 0.059(8) 0.044(7) 0.002(6) -0.006(5) -0.022(6)
C43A 0.032(5) 0.045(7) 0.050(7) -0.008(5) -0.005(5) -0.016(5)
C44A 0.0338(18) 0.040(2) 0.029(2) 0.0106(13) 0.0036(13) -0.0069(14)
C45A 0.094(12) 0.100(13) 0.039(7) -0.016(8) 0.024(8) -0.070(11)
C46A 0.057(8) 0.098(12) 0.043(7) 0.008(7) -0.006(6) -0.056(8)

loop_
_atom_type_symbol
_atom_type_description
_atom_type_scat_dispersion_real
_atom_type_scat_dispersion_imag
_atom_type_scat_source
C C 0.0033 0.0016 'International Tables Vol C Tables 4.2.6.8 and 6.1.1.4'
H H 0.0000 0.0000 'International Tables Vol C Tables 4.2.6.8 and 6.1.1.4'
N N 0.0061 0.0033 'International Tables Vol C Tables 4.2.6.8 and 6.1.1.4'
O O 0.0106 0.0060 'International Tables Vol C Tables 4.2.6.8 and 6.1.1.4'

loop_
_geom_angle_atom_site_label_1
_geom_angle_atom_site_label_2
_geom_angle_atom_site_label_3
_geom_angle
C61 O2 C62 116.12(14)
C4 N3 C2 108.87(13)
C5 C1 C2 105.81(13)
C5 C1 C6 60.64(10)
C6 C1 C2 111.02(13)
C11 C1 C2 113.89(13)
C11 C1 C5 129.99(14)
C11 C1 C6 124.83(13)
N3 C2 C1 102.71(12)
N3 C2 C15' 115.97(13)
N3 C2 C16' 114.55(13)
C15' C2 C1 110.13(13)
C16' C2 C1 112.67(13)
C16' C2 C15' 101.18(13)
N3 C4 C5 103.69(13)
N3 C4 C41 112.36(15)
C41 C4 C5 117.74(14)
C1 C5 C4 105.16(13)
C1 C5 C6 59.93(10)
C6 C5 C4 111.91(14)
C51 C5 C1 128.49(14)
C51 C5 C4 115.51(14)
C51 C5 C6 123.98(14)
C1 C6 C5 59.43(10)
C61 C6 C1 121.99(14)
C61 C6 C5 121.79(14)
C12 C11 C1 121.21(15)
C16 C11 C1 119.26(15)
C16 C11 C12 118.58(16)
C13 C12 C11 120.89(18)
C14 C13 C12 119.94(19)
C13 C14 C15 119.75(18)
C14 C15 C16 120.54(19)
C11 C16 C15 120.29(18)
C42 C41 C4 121.21(17)
C42 C41 C46 119.58(18)
C46 C41 C4 119.18(17)
C42A C41 C4 117.0(5)
C46A C41 C4 129.8(5)
C46A C41 C42A 113.1(7)
C41 C42 C43 120.4(2)
C44 C43 C42 121.2(3)
C43 C44 C45 118.2(3)
C46 C45 C44 120.3(3)
C45 C46 C41 120.3(2)
C52 C51 C5 119.76(15)
C52 C51 C56 117.97(16)
C56 C51 C5 121.95(16)
C51 C52 C53 120.96(18)
C54 C53 C52 120.1(2)
C53 C54 C55 119.90(18)
C54 C55 C56 120.05(19)
C55 C56 C51 121.00(19)
O1 C61 O2 123.65(15)
O1 C61 C6 127.61(15)
O2 C61 C6 108.73(14)
C6' N7' C8' 114.42(14)
C15' N14' C13' 114.24(14)
C2' C1' C16' 118.73(17)
C1' C2' C3' 121.18(17)
C4' C3' C2' 120.71(17)
C3' C4' C5' 118.11(17)
C4' C5' C6' 130.13(16)
C4' C5' C16' 121.41(16)
C16' C5' C6' 108.41(14)
N7' C6' C5' 128.16(15)
N7' C6' C15' 123.55(15)
C15' C6' C5' 108.26(14)
N7' C8' C9' 119.22(15)
N7' C8' C13' 121.69(15)
C9' C8' C13' 119.05(15)
C10' C9' C8' 120.42(16)
C9' C10' C11' 120.51(17)
C12' C11' C10' 120.62(17)
C11' C12' C13' 120.46(17)
N14' C13' C8' 122.06(15)
N14' C13' C12' 119.01(15)
C12' C13' C8' 118.94(15)
N14' C15' C2 125.92(14)
N14' C15' C6' 123.95(15)
C6' C15' C2 110.12(14)
C1' C16' C2 128.62(15)
C1' C16' C5' 119.82(16)
C5' C16' C2 111.51(14)
C43A C42A C41 121.7(10)
C44A C43A C42A 118.7(14)
C43A C44A C45A 126(2)
C44A C45A C46A 116.9(15)
C41 C46A C45A 122.8(10)

loop_
_geom_bond_atom_site_label_1
_geom_bond_atom_site_label_2
_geom_bond_distance
O1 C61 1.205(2)
O2 C61 1.349(2)
O2 C62 1.445(2)
N3 C2 1.452(2)
N3 C4 1.433(2)
C1 C2 1.562(2)
C1 C5 1.515(2)
C1 C6 1.523(2)
C1 C11 1.503(2)
C2 C15' 1.525(2)
C2 C16' 1.523(2)
C4 C5 1.551(2)
C4 C41 1.507(2)
C5 C6 1.534(2)
C5 C51 1.496(2)
C6 C61 1.480(2)
C11 C12 1.394(2)
C11 C16 1.390(2)
C12 C13 1.392(3)
C13 C14 1.377(3)
C14 C15 1.384(3)
C15 C16 1.390(3)
C41 C42 1.371(3)
C41 C46 1.396(3)
C41 C42A 1.430(11)
C41 C46A 1.372(12)
C42 C43 1.393(3)
C43 C44 1.381(5)
C44 C45 1.413(5)
C45 C46 1.383(3)
C51 C52 1.392(3)
C51 C56 1.392(2)
C52 C53 1.392(3)
C53 C54 1.376(3)
C54 C55 1.379(3)
C55 C56 1.391(3)
N7' C6' 1.313(2)
N7' C8' 1.379(2)
N14' C13' 1.383(2)
N14' C15' 1.303(2)
C1' C2' 1.385(3)
C1' C16' 1.389(2)
C2' C3' 1.390(3)
C3' C4' 1.386(3)
C4' C5' 1.389(2)
C5' C6' 1.464(2)
C5' C16' 1.401(2)
C6' C15' 1.432(2)
C8' C9' 1.410(2)
C8' C13' 1.426(2)
C9' C10' 1.369(3)
C10' C11' 1.402(3)
C11' C12' 1.367(3)
C12' C13' 1.410(2)
C42A C43A 1.379(16)
C43A C44A 1.26(2)
C44A C45A 1.32(3)
C45A C46A 1.397(16)
